data_7063408
loop_
_publ_author_name
'Vorobyeva, Sofia N.'
'Rudzis, Zakhar V.'
'Sukhikh, Taisiya S.'
'Filatov, Evgeny Yu.'
'Plusnin, Pavel E.'
'Nadolinny, Vladimir A.'
'Bogomyakov, Artem S.'
'Korenev, Sergey V.'

_publ_section_title
;
 Double complex salts based on tetraamminplatinum(ii) and vanadyl(iv)
 bisoxalate for the preparation of bimetallic Pt--V alloys
;
_journal_issue 36
_journal_name_full 'New Journal of Chemistry'
_journal_page_first 15894
_journal_page_last 15903
_journal_paper_doi 10.1039/D4NJ03084B
_journal_volume 48
_journal_year 2024
_chemical_formula_moiety 'C4 O9 V, 2(C16 H36 N)'
_chemical_formula_sum 'C36 H72 N2 O9 V'
_chemical_formula_weight 727.89
_space_group_crystal_system monoclinic
_space_group_IT_number 15
_space_group_name_Hall '-C 2yc'
_space_group_name_H-M_alt 'C 1 2/c 1'
_atom_sites_solution_hydrogens geom
_atom_sites_solution_primary iterative
_audit_creation_date 2024-06-24
_audit_creation_method
;
Olex2 1.3
(compiled 2020.11.12 svn.r5f609507 for OlexSys, GUI svn.r6408)
;
_audit_update_record
;
2024-08-09 deposited with the CCDC.	2024-08-16 downloaded from the CCDC.
;
_cell_angle_alpha 90
_cell_angle_beta 120.899(3)
_cell_angle_gamma 90
_cell_formula_units_Z 4
_cell_length_a 18.9092(19)
_cell_length_b 13.9416(12)
_cell_length_c 18.272(3)
_cell_measurement_reflns_used 4100
_cell_measurement_temperature 150(2)
_cell_measurement_theta_max 25.81
_cell_measurement_theta_min 2.51
_cell_volume 4133.3(9)
_computing_cell_refinement 'Bruker SAINT'
_computing_data_collection 'Bruker APEX3'
_computing_data_reduction 'Bruker SAINT'
_computing_molecular_graphics 'Olex2 1.3 (Dolomanov et al., 2009)'
_computing_publication_material 'Olex2 1.3 (Dolomanov et al., 2009)'
_computing_structure_refinement 'SHELXL 2017/1 (Sheldrick, 2015)'
_computing_structure_solution 'SHELXT 2018/2 (Sheldrick, 2018)'
_diffrn_ambient_temperature 150(2)
_diffrn_measured_fraction_theta_full 0.999
_diffrn_measured_fraction_theta_max 0.999
_diffrn_measurement_details 'Data collection was performed by Kochelakov D.V. in XRD Facility of NIIC SB RAS'
_diffrn_measurement_device_type 'Bruker APEX-II CCD'
_diffrn_measurement_method '\f and \w scans'
_diffrn_radiation_type MoK\a
_diffrn_radiation_wavelength 0.71073
_diffrn_reflns_av_R_equivalents 0.0738
_diffrn_reflns_av_unetI/netI 0.0543
_diffrn_reflns_Laue_measured_fraction_full 0.999
_diffrn_reflns_Laue_measured_fraction_max 0.999
_diffrn_reflns_limit_h_max 25
_diffrn_reflns_limit_h_min -25
_diffrn_reflns_limit_k_max 18
_diffrn_reflns_limit_k_min -18
_diffrn_reflns_limit_l_max 23
_diffrn_reflns_limit_l_min -24
_diffrn_reflns_number 25901
_diffrn_reflns_point_group_measured_fraction_full 0.999
_diffrn_reflns_point_group_measured_fraction_max 0.999
_diffrn_reflns_theta_full 25.242
_diffrn_reflns_theta_max 28.279
_diffrn_reflns_theta_min 2.511
_diffrn_source_current 1.4
_diffrn_source_power 0.07
_diffrn_source_voltage 50.0
_diffrn_standards_number 0
_exptl_absorpt_coefficient_mu 0.289
_exptl_absorpt_correction_T_max 0.7459
_exptl_absorpt_correction_T_min 0.6613
_exptl_absorpt_correction_type multi-scan
_exptl_absorpt_process_details 'SADABS-2016/2 (Bruker,2016/2) was used for absorption correction.'
_exptl_crystal_colour 'dark green'
_exptl_crystal_colour_modifier dark
_exptl_crystal_colour_primary green
_exptl_crystal_density_diffrn 1.170
_exptl_crystal_description block
_exptl_crystal_F_000 1588
_exptl_crystal_size_max 0.09
_exptl_crystal_size_mid 0.09
_exptl_crystal_size_min 0.07
_refine_diff_density_max 0.405
_refine_diff_density_min -0.323
_refine_diff_density_rms 0.050
_refine_ls_extinction_method none
_refine_ls_goodness_of_fit_ref 1.040
_refine_ls_hydrogen_treatment constr
_refine_ls_matrix_type full
_refine_ls_number_parameters 222
_refine_ls_number_reflns 5125
_refine_ls_number_restraints 0
_refine_ls_restrained_S_all 1.040
_refine_ls_R_factor_all 0.0648
_refine_ls_R_factor_gt 0.0449
_refine_ls_shift/su_max 0.000
_refine_ls_shift/su_mean 0.000
_refine_ls_structure_factor_coef Fsqd
_refine_ls_weighting_details 'w=1/[\s^2^(Fo^2^)+(0.0400P)^2^+2.5035P] where P=(Fo^2^+2Fc^2^)/3'
_refine_ls_weighting_scheme calc
_refine_ls_wR_factor_gt 0.1021
_refine_ls_wR_factor_ref 0.1156
_reflns_Friedel_coverage 0.000
_reflns_number_gt 3772
_reflns_number_total 5125
_reflns_threshold_expression 'I > 2\s(I)'
_cod_data_source_file d4nj03084b2.cif
_cod_data_source_block voc2o4
_cod_depositor_comments 'Adding full bibliography for 7063408--7063411.cif.'
_cod_original_cell_volume 4133.4(8)
_cod_database_code 7063408
_shelx_shelxl_version_number 2017/1
_shelx_space_group_comment
;
The symmetry employed for this shelxl refinement is uniquely defined
by the following loop, which should always be used as a source of
symmetry information in preference to the above space-group names.
They are only intended as comments.
;
_shelx_estimated_absorpt_t_max 0.980
_shelx_estimated_absorpt_t_min 0.974
_olex2_refinement_description
;
1.a Secondary CH2 refined with riding coordinates:
 C3(H3A,H3B), C4(H4A,H4B), C5(H5A,H5B), C7(H7A,H7B), C8(H8A,H8B), C9(H9A,H9B),
 C11(H11A,H11B), C12(H12A,H12B), C13(H13A,H13B), C15(H15A,H15B), C16(H16A,H16B),
  C17(H17A,H17B)
1.b Idealised Me refined as rotating group:
 C6(H6A,H6B,H6C), C10(H10A,H10B,H10C), C14(H14A,H14B,H14C), C18(H18A,H18B,H18C)
;
_olex2_submission_special_instructions 'No special instructions were received'

loop_
_space_group_symop_operation_xyz
'x, y, z'
'-x, y, -z+1/2'
'x+1/2, y+1/2, z'
'-x+1/2, y+1/2, -z+1/2'
'-x, -y, -z'
'x, -y, z-1/2'
'-x+1/2, -y+1/2, -z'
'x+1/2, -y+1/2, z-1/2'

loop_
_atom_site_label
_atom_site_type_symbol
_atom_site_fract_x
_atom_site_fract_y
_atom_site_fract_z
_atom_site_U_iso_or_equiv
_atom_site_adp_type
_atom_site_occupancy
_atom_site_site_symmetry_order
_atom_site_calc_flag
_atom_site_refinement_flags_posn
_atom_site_refinement_flags_adp
_atom_site_refinement_flags_occupancy
_atom_site_disorder_assembly
_atom_site_disorder_group
V1 V 0.500000 0.24420(3) 0.250000 0.02617(12) Uani 1 2 d S T P . .
O1 O 0.500000 0.13044(14) 0.250000 0.0503(6) Uani 1 2 d S T P . .
O11 O 0.38505(7) 0.29065(9) 0.19762(8) 0.0314(3) Uani 1 1 d . . . . .
O12 O 0.50328(8) 0.29140(9) 0.35317(7) 0.0314(3) Uani 1 1 d . . . . .
O13 O 0.29840(8) 0.36529(10) 0.22811(8) 0.0376(3) Uani 1 1 d . . . . .
O14 O 0.42596(8) 0.35553(10) 0.40043(8) 0.0365(3) Uani 1 1 d . . . . .
C1 C 0.36479(11) 0.32945(12) 0.24890(11) 0.0262(4) Uani 1 1 d . . . . .
C2 C 0.43562(11) 0.32601(12) 0.34344(11) 0.0261(4) Uani 1 1 d . . . . .
N1 N 0.30603(8) 0.58200(10) 0.40931(9) 0.0229(3) Uani 1 1 d . . . . .
C3 C 0.32181(11) 0.57889(12) 0.33567(11) 0.0261(4) Uani 1 1 d . . . . .
H3A H 0.374267 0.612625 0.353421 0.031 Uiso 1 1 calc R U . . .
H3B H 0.329114 0.511083 0.324821 0.031 Uiso 1 1 calc R U . . .
C4 C 0.25496(12) 0.62285(14) 0.25262(11) 0.0321(4) Uani 1 1 d . . . . .
H4A H 0.246448 0.690631 0.262365 0.039 Uiso 1 1 calc R U . . .
H4B H 0.202506 0.588026 0.232493 0.039 Uiso 1 1 calc R U . . .
C5 C 0.27880(14) 0.61779(16) 0.18499(13) 0.0431(5) Uani 1 1 d . . . . .
H5A H 0.289810 0.550198 0.177410 0.052 Uiso 1 1 calc R U . . .
H5B H 0.330136 0.654758 0.204442 0.052 Uiso 1 1 calc R U . . .
C6 C 0.21132(15) 0.65758(16) 0.09980(13) 0.0469(5) Uani 1 1 d . . . . .
H6A H 0.230242 0.656892 0.058923 0.070 Uiso 1 1 calc R U . . .
H6B H 0.198539 0.723572 0.107571 0.070 Uiso 1 1 calc R U . . .
H6C H 0.161750 0.617870 0.078068 0.070 Uiso 1 1 calc R U . . .
C7 C 0.37826(10) 0.53048(12) 0.48374(10) 0.0256(4) Uani 1 1 d . . . . .
H7A H 0.384367 0.466661 0.463856 0.031 Uiso 1 1 calc R U . . .
H7B H 0.429186 0.567202 0.500501 0.031 Uiso 1 1 calc R U . . .
C8 C 0.37125(12) 0.51668(14) 0.56235(11) 0.0313(4) Uani 1 1 d . . . . .
H8A H 0.318842 0.483632 0.546091 0.038 Uiso 1 1 calc R U . . .
H8B H 0.370707 0.580017 0.586548 0.038 Uiso 1 1 calc R U . . .
C9 C 0.44373(12) 0.45726(15) 0.62954(12) 0.0389(5) Uani 1 1 d . . . . .
H9A H 0.495675 0.487431 0.640485 0.047 Uiso 1 1 calc R U . . .
H9B H 0.443197 0.459424 0.683410 0.047 Uiso 1 1 calc R U . . .
C10 C 0.44356(15) 0.35304(16) 0.60536(15) 0.0491(6) Uani 1 1 d . . . . .
H10A H 0.451315 0.349638 0.556356 0.074 Uiso 1 1 calc R U . . .
H10B H 0.390783 0.323479 0.590392 0.074 Uiso 1 1 calc R U . . .
H10C H 0.488487 0.318739 0.653733 0.074 Uiso 1 1 calc R U . . .
C11 C 0.22555(10) 0.53209(12) 0.38479(11) 0.0268(4) Uani 1 1 d . . . . .
H11A H 0.180766 0.562907 0.332684 0.032 Uiso 1 1 calc R U . . .
H11B H 0.213547 0.542115 0.430980 0.032 Uiso 1 1 calc R U . . .
C12 C 0.22426(12) 0.42443(13) 0.36840(13) 0.0352(4) Uani 1 1 d . . . . .
H12A H 0.257059 0.390341 0.423393 0.042 Uiso 1 1 calc R U . . .
H12B H 0.249672 0.411977 0.333577 0.042 Uiso 1 1 calc R U . . .
C13 C 0.13587(14) 0.38634(17) 0.32184(15) 0.0484(6) Uani 1 1 d . . . . .
H13A H 0.137143 0.315825 0.328782 0.058 Uiso 1 1 calc R U . . .
H13B H 0.106140 0.413939 0.348410 0.058 Uiso 1 1 calc R U . . .
C14 C 0.08938(15) 0.4102(2) 0.22797(16) 0.0620(7) Uani 1 1 d . . . . .
H14A H 0.038232 0.372839 0.199071 0.093 Uiso 1 1 calc R U . . .
H14B H 0.123482 0.394358 0.203501 0.093 Uiso 1 1 calc R U . . .
H14C H 0.076218 0.478763 0.220358 0.093 Uiso 1 1 calc R U . . .
C15 C 0.29913(11) 0.68461(12) 0.43325(11) 0.0256(4) Uani 1 1 d . . . . .
H15A H 0.245794 0.711187 0.388138 0.031 Uiso 1 1 calc R U . . .
H15B H 0.297866 0.683148 0.486735 0.031 Uiso 1 1 calc R U . . .
C16 C 0.36725(11) 0.75265(12) 0.44567(11) 0.0265(4) Uani 1 1 d . . . . .
H16A H 0.360922 0.768310 0.389766 0.032 Uiso 1 1 calc R U . . .
H16B H 0.421615 0.721746 0.481562 0.032 Uiso 1 1 calc R U . . .
C17 C 0.36238(12) 0.84436(13) 0.48875(12) 0.0326(4) Uani 1 1 d . . . . .
H17A H 0.308750 0.876069 0.451178 0.039 Uiso 1 1 calc R U . . .
H17B H 0.364968 0.827390 0.542691 0.039 Uiso 1 1 calc R U . . .
C18 C 0.43148(15) 0.91408(15) 0.50784(15) 0.0503(6) Uani 1 1 d . . . . .
H18A H 0.428387 0.932358 0.454479 0.075 Uiso 1 1 calc R U . . .
H18B H 0.484720 0.883440 0.545860 0.075 Uiso 1 1 calc R U . . .
H18C H 0.425918 0.971443 0.535487 0.075 Uiso 1 1 calc R U . . .

loop_
_atom_site_aniso_label
_atom_site_aniso_U_11
_atom_site_aniso_U_22
_atom_site_aniso_U_33
_atom_site_aniso_U_23
_atom_site_aniso_U_13
_atom_site_aniso_U_12
V1 0.0319(2) 0.0245(2) 0.0268(2) 0.000 0.01845(19) 0.000
O1 0.0785(16) 0.0266(10) 0.0702(15) 0.000 0.0556(14) 0.000
O11 0.0267(7) 0.0424(7) 0.0249(6) -0.0060(5) 0.0131(5) -0.0059(6)
O12 0.0281(7) 0.0434(7) 0.0234(6) 0.0023(5) 0.0138(5) 0.0071(6)
O13 0.0260(7) 0.0431(8) 0.0372(8) -0.0042(6) 0.0116(6) 0.0030(6)
O14 0.0358(8) 0.0463(8) 0.0304(7) -0.0065(6) 0.0192(6) 0.0036(6)
C1 0.0252(9) 0.0245(8) 0.0276(9) -0.0019(7) 0.0127(7) -0.0043(7)
C2 0.0279(9) 0.0247(8) 0.0265(9) -0.0008(7) 0.0146(7) -0.0013(7)
N1 0.0223(7) 0.0242(7) 0.0243(7) -0.0013(5) 0.0134(6) 0.0005(6)
C3 0.0282(9) 0.0267(8) 0.0288(9) -0.0006(7) 0.0184(8) 0.0021(7)
C4 0.0324(10) 0.0369(10) 0.0275(9) -0.0006(8) 0.0159(8) 0.0017(8)
C5 0.0570(14) 0.0452(12) 0.0367(11) 0.0104(9) 0.0309(11) 0.0137(10)
C6 0.0615(15) 0.0507(13) 0.0329(11) 0.0066(9) 0.0275(11) 0.0052(11)
C7 0.0246(9) 0.0255(8) 0.0266(9) 0.0007(7) 0.0131(7) 0.0021(7)
C8 0.0331(10) 0.0353(10) 0.0257(9) 0.0004(7) 0.0153(8) 0.0027(8)
C9 0.0351(11) 0.0483(12) 0.0288(10) 0.0065(9) 0.0132(8) 0.0014(9)
C10 0.0525(14) 0.0459(13) 0.0510(13) 0.0207(10) 0.0282(11) 0.0129(10)
C11 0.0217(9) 0.0318(9) 0.0289(9) -0.0030(7) 0.0145(7) -0.0023(7)
C12 0.0351(11) 0.0320(10) 0.0414(11) -0.0072(8) 0.0217(9) -0.0070(8)
C13 0.0439(13) 0.0473(13) 0.0618(15) -0.0164(11) 0.0328(12) -0.0188(10)
C14 0.0414(14) 0.0717(17) 0.0578(15) -0.0262(13) 0.0146(12) -0.0077(12)
C15 0.0271(9) 0.0235(8) 0.0275(9) -0.0019(7) 0.0150(7) 0.0025(7)
C16 0.0303(9) 0.0252(8) 0.0251(8) 0.0002(7) 0.0150(7) 0.0004(7)
C17 0.0373(11) 0.0263(9) 0.0320(10) -0.0005(7) 0.0162(8) 0.0020(8)
C18 0.0630(15) 0.0335(11) 0.0554(14) -0.0093(10) 0.0312(12) -0.0135(10)

loop_
_atom_type_symbol
_atom_type_description
_atom_type_scat_dispersion_real
_atom_type_scat_dispersion_imag
_atom_type_scat_source
C C 0.0033 0.0016 'International Tables Vol C Tables 4.2.6.8 and 6.1.1.4'
H H 0.0000 0.0000 'International Tables Vol C Tables 4.2.6.8 and 6.1.1.4'
N N 0.0061 0.0033 'International Tables Vol C Tables 4.2.6.8 and 6.1.1.4'
O O 0.0106 0.0060 'International Tables Vol C Tables 4.2.6.8 and 6.1.1.4'
V V 0.3005 0.5294 'International Tables Vol C Tables 4.2.6.8 and 6.1.1.4'

loop_
_geom_angle_atom_site_label_1
_geom_angle_atom_site_label_2
_geom_angle_atom_site_label_3
_geom_angle
_geom_angle_site_symmetry_1
_geom_angle_site_symmetry_3
_geom_angle_publ_flag
O1 V1 O11 109.09(4) . . ?
O1 V1 O11 109.09(4) . 2_655 ?
O1 V1 O12 109.54(4) . . ?
O1 V1 O12 109.54(4) . 2_655 ?
O11 V1 O11 141.83(8) . 2_655 ?
O12 V1 O11 86.60(5) 2_655 . ?
O12 V1 O11 86.60(5) . 2_655 ?
O12 V1 O11 80.82(5) . . ?
O12 V1 O11 80.82(5) 2_655 2_655 ?
O12 V1 O12 140.92(8) . 2_655 ?
C1 O11 V1 116.40(11) . . ?
C2 O12 V1 116.84(10) . . ?
O11 C1 C2 112.64(15) . . ?
O13 C1 O11 125.82(16) . . ?
O13 C1 C2 121.54(15) . . ?
O12 C2 C1 113.14(14) . . ?
O14 C2 O12 125.57(16) . . ?
O14 C2 C1 121.27(16) . . ?
C3 N1 C7 106.44(12) . . ?
C3 N1 C15 111.47(12) . . ?
C11 N1 C3 110.39(13) . . ?
C11 N1 C7 110.54(13) . . ?
C11 N1 C15 107.16(12) . . ?
C15 N1 C7 110.88(12) . . ?
N1 C3 H3A 108.4 . . ?
N1 C3 H3B 108.4 . . ?
H3A C3 H3B 107.4 . . ?
C4 C3 N1 115.58(14) . . ?
C4 C3 H3A 108.4 . . ?
C4 C3 H3B 108.4 . . ?
C3 C4 H4A 109.5 . . ?
C3 C4 H4B 109.5 . . ?
C3 C4 C5 110.60(15) . . ?
H4A C4 H4B 108.1 . . ?
C5 C4 H4A 109.5 . . ?
C5 C4 H4B 109.5 . . ?
C4 C5 H5A 109.3 . . ?
C4 C5 H5B 109.3 . . ?
C4 C5 C6 111.83(17) . . ?
H5A C5 H5B 107.9 . . ?
C6 C5 H5A 109.3 . . ?
C6 C5 H5B 109.3 . . ?
C5 C6 H6A 109.5 . . ?
C5 C6 H6B 109.5 . . ?
C5 C6 H6C 109.5 . . ?
H6A C6 H6B 109.5 . . ?
H6A C6 H6C 109.5 . . ?
H6B C6 H6C 109.5 . . ?
N1 C7 H7A 108.4 . . ?
N1 C7 H7B 108.4 . . ?
H7A C7 H7B 107.5 . . ?
C8 C7 N1 115.44(14) . . ?
C8 C7 H7A 108.4 . . ?
C8 C7 H7B 108.4 . . ?
C7 C8 H8A 109.6 . . ?
C7 C8 H8B 109.6 . . ?
C7 C8 C9 110.46(15) . . ?
H8A C8 H8B 108.1 . . ?
C9 C8 H8A 109.6 . . ?
C9 C8 H8B 109.6 . . ?
C8 C9 H9A 108.6 . . ?
C8 C9 H9B 108.6 . . ?
H9A C9 H9B 107.6 . . ?
C10 C9 C8 114.66(17) . . ?
C10 C9 H9A 108.6 . . ?
C10 C9 H9B 108.6 . . ?
C9 C10 H10A 109.5 . . ?
C9 C10 H10B 109.5 . . ?
C9 C10 H10C 109.5 . . ?
H10A C10 H10B 109.5 . . ?
H10A C10 H10C 109.5 . . ?
H10B C10 H10C 109.5 . . ?
N1 C11 H11A 108.5 . . ?
N1 C11 H11B 108.5 . . ?
N1 C11 C12 114.90(14) . . ?
H11A C11 H11B 107.5 . . ?
C12 C11 H11A 108.5 . . ?
C12 C11 H11B 108.5 . . ?
C11 C12 H12A 109.5 . . ?
C11 C12 H12B 109.5 . . ?
C11 C12 C13 110.67(16) . . ?
H12A C12 H12B 108.1 . . ?
C13 C12 H12A 109.5 . . ?
C13 C12 H12B 109.5 . . ?
C12 C13 H13A 109.0 . . ?
C12 C13 H13B 109.0 . . ?
H13A C13 H13B 107.8 . . ?
C14 C13 C12 112.85(19) . . ?
C14 C13 H13A 109.0 . . ?
C14 C13 H13B 109.0 . . ?
C13 C14 H14A 109.5 . . ?
C13 C14 H14B 109.5 . . ?
C13 C14 H14C 109.5 . . ?
H14A C14 H14B 109.5 . . ?
H14A C14 H14C 109.5 . . ?
H14B C14 H14C 109.5 . . ?
N1 C15 H15A 108.3 . . ?
N1 C15 H15B 108.3 . . ?
H15A C15 H15B 107.4 . . ?
C16 C15 N1 116.01(13) . . ?
C16 C15 H15A 108.3 . . ?
C16 C15 H15B 108.3 . . ?
C15 C16 H16A 109.8 . . ?
C15 C16 H16B 109.8 . . ?
C15 C16 C17 109.17(14) . . ?
H16A C16 H16B 108.3 . . ?
C17 C16 H16A 109.8 . . ?
C17 C16 H16B 109.8 . . ?
C16 C17 H17A 109.1 . . ?
C16 C17 H17B 109.1 . . ?
H17A C17 H17B 107.9 . . ?
C18 C17 C16 112.42(17) . . ?
C18 C17 H17A 109.1 . . ?
C18 C17 H17B 109.1 . . ?
C17 C18 H18A 109.5 . . ?
C17 C18 H18B 109.5 . . ?
C17 C18 H18C 109.5 . . ?
H18A C18 H18B 109.5 . . ?
H18A C18 H18C 109.5 . . ?
H18B C18 H18C 109.5 . . ?

loop_
_geom_bond_atom_site_label_1
_geom_bond_atom_site_label_2
_geom_bond_distance
_geom_bond_site_symmetry_2
_geom_bond_publ_flag
V1 O1 1.5860(19) . ?
V1 O11 1.9808(13) 2_655 ?
V1 O11 1.9808(13) . ?
V1 O12 1.9674(12) 2_655 ?
V1 O12 1.9674(12) . ?
O11 C1 1.299(2) . ?
O12 C2 1.291(2) . ?
O13 C1 1.217(2) . ?
O14 C2 1.218(2) . ?
C1 C2 1.551(2) . ?
N1 C3 1.521(2) . ?
N1 C7 1.524(2) . ?
N1 C11 1.517(2) . ?
N1 C15 1.521(2) . ?
C3 H3A 0.9900 . ?
C3 H3B 0.9900 . ?
C3 C4 1.519(2) . ?
C4 H4A 0.9900 . ?
C4 H4B 0.9900 . ?
C4 C5 1.519(3) . ?
C5 H5A 0.9900 . ?
C5 H5B 0.9900 . ?
C5 C6 1.523(3) . ?
C6 H6A 0.9800 . ?
C6 H6B 0.9800 . ?
C6 H6C 0.9800 . ?
C7 H7A 0.9900 . ?
C7 H7B 0.9900 . ?
C7 C8 1.521(2) . ?
C8 H8A 0.9900 . ?
C8 H8B 0.9900 . ?
C8 C9 1.531(3) . ?
C9 H9A 0.9900 . ?
C9 H9B 0.9900 . ?
C9 C10 1.518(3) . ?
C10 H10A 0.9800 . ?
C10 H10B 0.9800 . ?
C10 H10C 0.9800 . ?
C11 H11A 0.9900 . ?
C11 H11B 0.9900 . ?
C11 C12 1.528(2) . ?
C12 H12A 0.9900 . ?
C12 H12B 0.9900 . ?
C12 C13 1.529(3) . ?
C13 H13A 0.9900 . ?
C13 H13B 0.9900 . ?
C13 C14 1.509(3) . ?
C14 H14A 0.9800 . ?
C14 H14B 0.9800 . ?
C14 H14C 0.9800 . ?
C15 H15A 0.9900 . ?
C15 H15B 0.9900 . ?
C15 C16 1.520(2) . ?
C16 H16A 0.9900 . ?
C16 H16B 0.9900 . ?
C16 C17 1.529(2) . ?
C17 H17A 0.9900 . ?
C17 H17B 0.9900 . ?
C17 C18 1.518(3) . ?
C18 H18A 0.9800 . ?
C18 H18B 0.9800 . ?
C18 H18C 0.9800 . ?

loop_
_geom_torsion_atom_site_label_1
_geom_torsion_atom_site_label_2
_geom_torsion_atom_site_label_3
_geom_torsion_atom_site_label_4
_geom_torsion
_geom_torsion_site_symmetry_1
_geom_torsion_site_symmetry_2
_geom_torsion_site_symmetry_3
_geom_torsion_site_symmetry_4
_geom_torsion_publ_flag
V1 O11 C1 O13 176.93(14) . . . . ?
V1 O11 C1 C2 -3.15(17) . . . . ?
V1 O12 C2 O14 177.65(14) . . . . ?
V1 O12 C2 C1 -3.74(18) . . . . ?
O11 C1 C2 O12 4.5(2) . . . . ?
O11 C1 C2 O14 -176.82(16) . . . . ?
O13 C1 C2 O12 -175.57(16) . . . . ?
O13 C1 C2 O14 3.1(3) . . . . ?
N1 C3 C4 C5 178.49(15) . . . . ?
N1 C7 C8 C9 175.41(15) . . . . ?
N1 C11 C12 C13 -164.83(15) . . . . ?
N1 C15 C16 C17 -167.09(14) . . . . ?
C3 N1 C7 C8 -174.43(14) . . . . ?
C3 N1 C11 C12 65.15(18) . . . . ?
C3 N1 C15 C16 -49.17(18) . . . . ?
C3 C4 C5 C6 177.61(18) . . . . ?
C7 N1 C3 C4 177.48(15) . . . . ?
C7 N1 C11 C12 -52.35(18) . . . . ?
C7 N1 C15 C16 69.22(18) . . . . ?
C7 C8 C9 C10 -68.6(2) . . . . ?
C11 N1 C3 C4 57.48(19) . . . . ?
C11 N1 C7 C8 -54.53(18) . . . . ?
C11 N1 C15 C16 -170.06(14) . . . . ?
C11 C12 C13 C14 77.3(2) . . . . ?
C15 N1 C3 C4 -61.50(19) . . . . ?
C15 N1 C7 C8 64.17(18) . . . . ?
C15 N1 C11 C12 -173.29(14) . . . . ?
C15 C16 C17 C18 176.88(16) . . . . ?
